data_7004252
loop_
_publ_author_name
'Hadzovic, Alen'
'Janetzko, John'
'Song, Datong'

_publ_section_title
;
 Novel dinuclear and trinuclear palladium \b-diiminate complexes
 containing amido--chloro double-bridges
;
_journal_issue 25
_journal_name_full 'Dalton Transactions'
_journal_page_first 3279
_journal_page_last 3281
_journal_paper_doi 10.1039/b804792h
_journal_year 2008
_chemical_formula_sum 'C50 H54 Cl N5 Pd2'
_chemical_formula_weight 973.23
_chemical_name_systematic
;
?
;
_space_group_IT_number 2
_symmetry_cell_setting triclinic
_symmetry_space_group_name_Hall '-P 1'
_symmetry_space_group_name_H-M 'P -1'
_atom_sites_solution_hydrogens geom
_atom_sites_solution_primary direct
_atom_sites_solution_secondary difmap
_audit_creation_method SHELXL-97
_cell_angle_alpha 106.2391(18)
_cell_angle_beta 105.9472(18)
_cell_angle_gamma 97.1865(16)
_cell_formula_units_Z 2
_cell_length_a 12.5418(4)
_cell_length_b 13.5019(4)
_cell_length_c 15.5413(5)
_cell_measurement_reflns_used 23738
_cell_measurement_temperature 150(2)
_cell_measurement_theta_max 26.00
_cell_measurement_theta_min 2.97
_cell_volume 2370.66(14)
_computing_structure_refinement 'SHELXL-97 (Sheldrick, 1997)'
_computing_structure_solution 'SHELXS-97 (Sheldrick, 1990)'
_diffrn_ambient_temperature 150(2)
_diffrn_detector_area_resol_mean 9
_diffrn_measured_fraction_theta_full 0.995
_diffrn_measured_fraction_theta_max 0.995
_diffrn_measurement_device_type 'Bruker-Nonius KappaCCD'
_diffrn_measurement_method '\f scans and \w scans with \k offsets'
_diffrn_radiation_monochromator graphite
_diffrn_radiation_source 'fine-focus sealed tube'
_diffrn_radiation_type MoK\a
_diffrn_radiation_wavelength 0.71073
_diffrn_reflns_av_R_equivalents 0.0792
_diffrn_reflns_av_sigmaI/netI 0.0721
_diffrn_reflns_limit_h_max 14
_diffrn_reflns_limit_h_min -15
_diffrn_reflns_limit_k_max 16
_diffrn_reflns_limit_k_min -16
_diffrn_reflns_limit_l_max 19
_diffrn_reflns_limit_l_min -19
_diffrn_reflns_number 23738
_diffrn_reflns_theta_full 26.00
_diffrn_reflns_theta_max 26.00
_diffrn_reflns_theta_min 2.97
_diffrn_standards_number 0
_exptl_absorpt_coefficient_mu 0.852
_exptl_absorpt_correction_T_max 0.922
_exptl_absorpt_correction_T_min 0.842
_exptl_absorpt_correction_type multi-scan
_exptl_absorpt_process_details
;
multi-scan from symmetry-related measurements
Sortav (Blessing 1995)
;
_exptl_crystal_colour red
_exptl_crystal_density_diffrn 1.363
_exptl_crystal_density_method 'not measured'
_exptl_crystal_description block
_exptl_crystal_F_000 996
_exptl_crystal_size_max 0.24
_exptl_crystal_size_mid 0.12
_exptl_crystal_size_min 0.10
_refine_diff_density_max 0.064
_refine_diff_density_min -0.039
_refine_diff_density_rms 0.005
_refine_ls_extinction_method none
_refine_ls_goodness_of_fit_ref 1.048
_refine_ls_hydrogen_treatment mixed
_refine_ls_matrix_type full
_refine_ls_number_parameters 536
_refine_ls_number_reflns 9277
_refine_ls_number_restraints 0
_refine_ls_restrained_S_all 1.048
_refine_ls_R_factor_all 0.0812
_refine_ls_R_factor_gt 0.0549
_refine_ls_shift/su_max 0.043
_refine_ls_shift/su_mean 0.002
_refine_ls_structure_factor_coef Fsqd
_refine_ls_weighting_details 'calc w=1/[\s^2^(Fo^2^)+(0.0990P)^2^+0.0037P] where P=(Fo^2^+2Fc^2^)/3'
_refine_ls_weighting_scheme calc
_refine_ls_wR_factor_gt 0.1533
_refine_ls_wR_factor_ref 0.1756
_reflns_number_gt 6665
_reflns_number_total 9277
_reflns_threshold_expression I>2\s(I)
_cod_data_source_file b804792h.txt
_cod_data_source_block compound4
_cod_original_cell_volume 2370.66(13)
_cod_database_code 7004252

loop_
_symmetry_equiv_pos_as_xyz
'x, y, z'
'-x, -y, -z'

loop_
_atom_site_label
_atom_site_type_symbol
_atom_site_fract_x
_atom_site_fract_y
_atom_site_fract_z
_atom_site_U_iso_or_equiv
_atom_site_adp_type
_atom_site_occupancy
_atom_site_symmetry_multiplicity
_atom_site_calc_flag
_atom_site_refinement_flags
_atom_site_disorder_assembly
_atom_site_disorder_group
Pd1 Pd 1.21251(3) 0.44827(3) 0.88796(3) 0.0518(7) Uani 1 1 d . . .
Pd2 Pd 1.01174(3) 0.52580(3) 0.77573(3) 0.0546(7) Uani 1 1 d . . .
Cl1 Cl 1.09585(15) 0.38462(13) 0.73064(12) 0.0780(8) Uani 1 1 d . . .
N1 N 1.3107(4) 0.5105(3) 1.0240(3) 0.0518(11) Uani 1 1 d . . .
N2 N 1.2508(4) 0.3053(3) 0.8810(3) 0.0540(12) Uani 1 1 d . . .
N3 N 0.9393(4) 0.6439(3) 0.8265(3) 0.0575(12) Uani 1 1 d . . .
N4 N 0.8645(4) 0.4490(4) 0.6727(3) 0.0655(13) Uani 1 1 d . . .
N5 N 1.1699(4) 0.5894(3) 0.8791(3) 0.0534(11) Uani 1 1 d . . .
H1 H 1.148(4) 0.618(3) 0.931(3) 0.036(11) Uiso 1 1 d . . .
C1 C 1.4826(5) 0.5345(5) 1.1599(4) 0.0660(15) Uani 1 1 d . . .
H1A H 1.4435 0.5709 1.1997 0.099 Uiso 1 1 calc R . .
H1B H 1.5388 0.5849 1.1539 0.099 Uiso 1 1 calc R . .
H1C H 1.5190 0.4871 1.1876 0.099 Uiso 1 1 calc R . .
C1S C 0.8269(11) 0.7370(11) 0.5666(8) 0.149(4) Uani 1 1 d . . .
H1SA H 0.8925 0.7854 0.6088 0.179 Uiso 1 1 calc R . .
C2 C 1.3985(4) 0.4723(4) 1.0632(4) 0.0558(13) Uani 1 1 d . . .
C2S C 0.7513(10) 0.7036(10) 0.5979(8) 0.134(4) Uani 1 1 d . . .
H2SA H 0.7613 0.7294 0.6624 0.161 Uiso 1 1 calc R . .
C3 C 1.4170(4) 0.3718(4) 1.0180(4) 0.0520(13) Uani 1 1 d . . .
H3A H 1.4874 0.3584 1.0446 0.062 Uiso 1 1 calc R . .
C3S C 0.6541(9) 0.6291(9) 0.5373(9) 0.129(3) Uani 1 1 d . . .
H3SA H 0.5961 0.6079 0.5592 0.155 Uiso 1 1 calc R . .
C4 C 1.3437(5) 0.2926(4) 0.9402(4) 0.0577(14) Uani 1 1 d . . .
C4S C 0.6461(10) 0.5873(9) 0.4431(8) 0.129(3) Uani 1 1 d . . .
H4SA H 0.5889 0.5287 0.4030 0.155 Uiso 1 1 calc R . .
C5 C 1.3707(5) 0.1855(4) 0.9228(5) 0.0713(16) Uani 1 1 d . . .
H5A H 1.3087 0.1362 0.9231 0.107 Uiso 1 1 calc R . .
H5B H 1.4385 0.1886 0.9717 0.107 Uiso 1 1 calc R . .
H5C H 1.3822 0.1630 0.8623 0.107 Uiso 1 1 calc R . .
C5S C 0.7178(10) 0.6295(8) 0.4107(8) 0.128(3) Uani 1 1 d . . .
H5SA H 0.7041 0.6098 0.3457 0.154 Uiso 1 1 calc R . .
C6 C 1.2838(5) 0.6014(4) 1.0798(4) 0.0558(13) Uani 1 1 d . . .
C6S C 0.8138(10) 0.7029(10) 0.4711(7) 0.137(4) Uani 1 1 d . . .
H6SA H 0.8687 0.7292 0.4484 0.165 Uiso 1 1 calc R . .
C7 C 1.3559(5) 0.7003(4) 1.1131(4) 0.0633(15) Uani 1 1 d . . .
H7A H 1.4220 0.7092 1.0973 0.076 Uiso 1 1 calc R . .
C8 C 1.3285(6) 0.7871(5) 1.1710(5) 0.0776(18) Uani 1 1 d . . .
H8A H 1.3775 0.8532 1.1946 0.093 Uiso 1 1 calc R . .
C9 C 1.2299(6) 0.7745(5) 1.1928(4) 0.0747(18) Uani 1 1 d . . .
H9A H 1.2125 0.8320 1.2314 0.090 Uiso 1 1 calc R . .
C10 C 1.1560(6) 0.6761(5) 1.1572(4) 0.0696(16) Uani 1 1 d . . .
H10A H 1.0884 0.6681 1.1710 0.083 Uiso 1 1 calc R . .
C11 C 1.1831(5) 0.5896(4) 1.1010(4) 0.0576(14) Uani 1 1 d . . .
H11A H 1.1337 0.5237 1.0775 0.069 Uiso 1 1 calc R . .
C12 C 1.1793(5) 0.2163(4) 0.8041(4) 0.0605(14) Uani 1 1 d . . .
C13 C 1.2047(6) 0.1784(5) 0.7213(5) 0.0782(18) Uani 1 1 d . . .
H13A H 1.2714 0.2111 0.7163 0.094 Uiso 1 1 calc R . .
C14 C 1.1339(7) 0.0939(5) 0.6466(5) 0.087(2) Uani 1 1 d . . .
H14A H 1.1532 0.0698 0.5919 0.104 Uiso 1 1 calc R . .
C15 C 1.0344(7) 0.0444(5) 0.6519(5) 0.0828(19) Uani 1 1 d . . .
H15A H 0.9868 -0.0133 0.6013 0.099 Uiso 1 1 calc R . .
C16 C 1.0056(5) 0.0809(4) 0.7328(4) 0.0717(16) Uani 1 1 d . . .
H16A H 0.9380 0.0482 0.7366 0.086 Uiso 1 1 calc R . .
C17 C 1.0770(5) 0.1662(4) 0.8083(4) 0.0639(15) Uani 1 1 d . . .
H17A H 1.0569 0.1905 0.8625 0.077 Uiso 1 1 calc R . .
C18 C 0.7847(6) 0.7206(5) 0.8668(5) 0.0787(18) Uani 1 1 d . . .
H18A H 0.8188 0.7351 0.9337 0.118 Uiso 1 1 calc R . .
H18B H 0.7036 0.6999 0.8498 0.118 Uiso 1 1 calc R . .
H18C H 0.8039 0.7830 0.8512 0.118 Uiso 1 1 calc R . .
C19 C 0.8284(5) 0.6324(5) 0.8132(4) 0.0644(15) Uani 1 1 d . . .
C20 C 0.7479(5) 0.5440(5) 0.7501(5) 0.0742(17) Uani 1 1 d . . .
H20A H 0.6755 0.5380 0.7555 0.089 Uiso 1 1 calc R . .
C21 C 0.7628(5) 0.4617(5) 0.6783(5) 0.0738(17) Uani 1 1 d . . .
C22 C 0.6547(6) 0.3877(6) 0.6040(6) 0.100(2) Uani 1 1 d . . .
H22A H 0.6609 0.3157 0.5955 0.151 Uiso 1 1 calc R . .
H22B H 0.6445 0.4009 0.5450 0.151 Uiso 1 1 calc R . .
H22C H 0.5907 0.3999 0.6247 0.151 Uiso 1 1 calc R . .
C23 C 1.0102(5) 0.7483(4) 0.8759(4) 0.0565(13) Uani 1 1 d . . .
C24 C 1.0462(5) 0.7910(5) 0.9738(4) 0.0657(15) Uani 1 1 d . . .
H24A H 1.0292 0.7501 1.0095 0.079 Uiso 1 1 calc R . .
C25 C 1.1077(6) 0.8948(5) 1.0189(5) 0.0742(17) Uani 1 1 d . . .
H25A H 1.1317 0.9229 1.0847 0.089 Uiso 1 1 calc R . .
C26 C 1.1330(6) 0.9555(5) 0.9676(5) 0.0779(18) Uani 1 1 d . . .
H26A H 1.1713 1.0258 0.9980 0.093 Uiso 1 1 calc R . .
C27 C 1.1019(5) 0.9127(4) 0.8706(5) 0.0721(17) Uani 1 1 d . . .
H27A H 1.1226 0.9536 0.8361 0.087 Uiso 1 1 calc R . .
C28 C 1.0405(5) 0.8103(4) 0.8238(4) 0.0628(14) Uani 1 1 d . . .
H28A H 1.0194 0.7824 0.7581 0.075 Uiso 1 1 calc R . .
C29 C 0.8694(5) 0.3749(5) 0.5889(4) 0.0695(16) Uani 1 1 d . . .
C30 C 0.8611(6) 0.2692(5) 0.5787(5) 0.0802(18) Uani 1 1 d . . .
H30A H 0.8521 0.2450 0.6273 0.096 Uiso 1 1 calc R . .
C31 C 0.8663(7) 0.1979(6) 0.4956(5) 0.089(2) Uani 1 1 d . . .
H31A H 0.8589 0.1265 0.4890 0.106 Uiso 1 1 calc R . .
C32 C 0.8818(6) 0.2317(6) 0.4252(5) 0.091(2) Uani 1 1 d . . .
H32A H 0.8847 0.1838 0.3702 0.110 Uiso 1 1 calc R . .
C33 C 0.8933(6) 0.3377(6) 0.4353(5) 0.087(2) Uani 1 1 d . . .
H33A H 0.9048 0.3613 0.3871 0.105 Uiso 1 1 calc R . .
C34 C 0.8878(6) 0.4092(5) 0.5167(4) 0.0761(17) Uani 1 1 d . . .
H34A H 0.8965 0.4806 0.5231 0.091 Uiso 1 1 calc R . .
C35 C 1.2474(4) 0.6542(4) 0.8545(4) 0.0556(13) Uani 1 1 d . . .
C36 C 1.2776(5) 0.6149(4) 0.7742(4) 0.0592(14) Uani 1 1 d . . .
H36A H 1.2483 0.5445 0.7365 0.071 Uiso 1 1 calc R . .
C37 C 1.3507(5) 0.6787(4) 0.7489(4) 0.0605(14) Uani 1 1 d . . .
H37A H 1.3698 0.6497 0.6949 0.073 Uiso 1 1 calc R . .
C38 C 1.3962(4) 0.7850(4) 0.8021(4) 0.0576(13) Uani 1 1 d . . .
C39 C 1.3654(5) 0.8226(4) 0.8826(4) 0.0603(14) Uani 1 1 d . . .
H39A H 1.3943 0.8931 0.9199 0.072 Uiso 1 1 calc R . .
C40 C 1.2943(5) 0.7608(4) 0.9098(4) 0.0582(14) Uani 1 1 d . . .
H40A H 1.2771 0.7896 0.9648 0.070 Uiso 1 1 calc R . .
C41 C 1.4716(5) 0.8580(4) 0.7732(4) 0.0645(15) Uani 1 1 d . . .
C42 C 1.5069(8) 0.7962(6) 0.6893(6) 0.100(2) Uani 1 1 d . . .
H42A H 1.5450 0.7436 0.7062 0.150 Uiso 1 1 calc R . .
H42B H 1.5570 0.8441 0.6750 0.150 Uiso 1 1 calc R . .
H42C H 1.4404 0.7624 0.6348 0.150 Uiso 1 1 calc R . .
C43 C 1.4044(6) 0.9379(5) 0.7413(5) 0.087(2) Uani 1 1 d . . .
H43A H 1.3845 0.9795 0.7932 0.130 Uiso 1 1 calc R . .
H43B H 1.3365 0.9000 0.6893 0.130 Uiso 1 1 calc R . .
H43C H 1.4508 0.9835 0.7217 0.130 Uiso 1 1 calc R . .
C44 C 1.5794(6) 0.9181(5) 0.8552(5) 0.0802(18) Uani 1 1 d . . .
H44A H 1.5601 0.9638 0.9055 0.120 Uiso 1 1 calc R . .
H44B H 1.6281 0.9596 0.8341 0.120 Uiso 1 1 calc R . .
H44C H 1.6182 0.8688 0.8779 0.120 Uiso 1 1 calc R . .

loop_
_atom_site_aniso_label
_atom_site_aniso_U_11
_atom_site_aniso_U_22
_atom_site_aniso_U_33
_atom_site_aniso_U_23
_atom_site_aniso_U_13
_atom_site_aniso_U_12
Pd1 0.0487(7) 0.0509(7) 0.0535(7) 0.0155(3) 0.0143(3) 0.0122(2)
Pd2 0.0498(7) 0.0537(7) 0.0584(7) 0.0195(3) 0.0135(3) 0.0112(2)
Cl1 0.0779(12) 0.0759(11) 0.0742(12) 0.0230(8) 0.0148(8) 0.0220(8)
N1 0.050(2) 0.053(2) 0.051(2) 0.0147(18) 0.0162(19) 0.0117(18)
N2 0.055(3) 0.049(2) 0.056(2) 0.0156(18) 0.017(2) 0.0117(18)
N3 0.054(3) 0.061(2) 0.062(3) 0.027(2) 0.018(2) 0.017(2)
N4 0.054(3) 0.066(3) 0.067(3) 0.022(2) 0.009(2) 0.004(2)
N5 0.048(2) 0.054(2) 0.056(3) 0.0175(19) 0.015(2) 0.0113(18)
C1 0.056(3) 0.075(3) 0.064(3) 0.022(3) 0.015(3) 0.017(3)
C1S 0.140(10) 0.213(12) 0.100(7) 0.076(8) 0.030(7) 0.022(9)
C2 0.046(3) 0.069(3) 0.057(3) 0.027(2) 0.017(2) 0.014(2)
C2S 0.099(7) 0.192(11) 0.117(8) 0.067(8) 0.028(6) 0.033(7)
C3 0.036(2) 0.055(3) 0.069(3) 0.023(2) 0.017(2) 0.015(2)
C3S 0.099(7) 0.153(9) 0.154(10) 0.061(8) 0.055(7) 0.034(7)
C4 0.056(3) 0.056(3) 0.070(3) 0.025(3) 0.028(3) 0.016(2)
C4S 0.120(8) 0.127(7) 0.125(8) 0.009(6) 0.051(7) 0.024(6)
C5 0.062(4) 0.060(3) 0.090(4) 0.025(3) 0.022(3) 0.013(3)
C5S 0.116(8) 0.133(8) 0.115(7) 0.010(6) 0.045(7) 0.005(6)
C6 0.058(3) 0.060(3) 0.048(3) 0.017(2) 0.016(2) 0.015(2)
C6S 0.128(9) 0.181(10) 0.103(7) 0.051(7) 0.043(6) 0.016(8)
C7 0.059(3) 0.056(3) 0.067(3) 0.014(2) 0.018(3) 0.006(2)
C8 0.092(5) 0.057(3) 0.074(4) 0.015(3) 0.023(4) 0.008(3)
C9 0.099(5) 0.074(4) 0.060(3) 0.023(3) 0.030(3) 0.038(4)
C10 0.083(4) 0.075(4) 0.074(4) 0.037(3) 0.040(3) 0.037(3)
C11 0.059(3) 0.059(3) 0.059(3) 0.025(2) 0.019(2) 0.015(2)
C12 0.068(4) 0.054(3) 0.061(3) 0.020(2) 0.020(3) 0.018(2)
C13 0.089(5) 0.065(3) 0.077(4) 0.012(3) 0.036(4) 0.008(3)
C14 0.116(6) 0.070(4) 0.066(4) 0.007(3) 0.036(4) 0.015(4)
C15 0.100(5) 0.061(3) 0.067(4) 0.010(3) 0.009(4) 0.013(3)
C16 0.063(4) 0.059(3) 0.081(4) 0.017(3) 0.011(3) 0.011(3)
C17 0.063(3) 0.057(3) 0.073(4) 0.019(3) 0.025(3) 0.019(3)
C18 0.061(4) 0.089(4) 0.099(5) 0.042(4) 0.031(3) 0.027(3)
C19 0.054(3) 0.074(3) 0.080(4) 0.039(3) 0.027(3) 0.021(3)
C20 0.051(3) 0.088(4) 0.091(4) 0.041(4) 0.022(3) 0.016(3)
C21 0.054(3) 0.074(4) 0.085(4) 0.031(3) 0.010(3) 0.001(3)
C22 0.062(4) 0.102(5) 0.114(6) 0.028(5) 0.009(4) 0.001(4)
C23 0.054(3) 0.057(3) 0.061(3) 0.019(2) 0.020(2) 0.023(2)
C24 0.066(4) 0.072(3) 0.070(4) 0.026(3) 0.028(3) 0.030(3)
C25 0.074(4) 0.074(4) 0.066(4) 0.009(3) 0.020(3) 0.026(3)
C26 0.071(4) 0.055(3) 0.094(5) 0.013(3) 0.017(3) 0.015(3)
C27 0.064(4) 0.058(3) 0.094(5) 0.030(3) 0.018(3) 0.017(3)
C28 0.060(3) 0.066(3) 0.064(3) 0.027(3) 0.018(3) 0.014(3)
C29 0.055(3) 0.075(4) 0.065(4) 0.021(3) 0.007(3) 0.001(3)
C30 0.086(5) 0.076(4) 0.066(4) 0.016(3) 0.021(3) -0.001(3)
C31 0.093(5) 0.074(4) 0.077(4) 0.013(3) 0.016(4) -0.003(4)
C32 0.082(5) 0.104(5) 0.062(4) 0.012(4) 0.007(3) -0.002(4)
C33 0.071(4) 0.116(6) 0.063(4) 0.034(4) 0.007(3) 0.004(4)
C34 0.069(4) 0.082(4) 0.067(4) 0.029(3) 0.007(3) 0.002(3)
C35 0.049(3) 0.058(3) 0.058(3) 0.017(2) 0.016(2) 0.016(2)
C36 0.061(3) 0.051(3) 0.062(3) 0.014(2) 0.016(3) 0.015(2)
C37 0.070(4) 0.055(3) 0.054(3) 0.012(2) 0.023(3) 0.014(2)
C38 0.050(3) 0.060(3) 0.062(3) 0.021(2) 0.015(2) 0.016(2)
C39 0.054(3) 0.050(3) 0.072(3) 0.012(2) 0.019(3) 0.012(2)
C40 0.056(3) 0.056(3) 0.060(3) 0.014(2) 0.019(2) 0.015(2)
C41 0.062(3) 0.056(3) 0.071(4) 0.017(3) 0.020(3) 0.009(2)
C42 0.118(6) 0.083(4) 0.100(5) 0.014(4) 0.064(5) -0.001(4)
C43 0.083(5) 0.067(4) 0.107(5) 0.042(4) 0.019(4) 0.005(3)
C44 0.066(4) 0.083(4) 0.089(5) 0.033(4) 0.020(3) 0.006(3)

loop_
_atom_type_symbol
_atom_type_description
_atom_type_scat_dispersion_real
_atom_type_scat_dispersion_imag
_atom_type_scat_source
C C 0.0033 0.0016 'International Tables Vol C Tables 4.2.6.8 and 6.1.1.4'
H H 0.0000 0.0000 'International Tables Vol C Tables 4.2.6.8 and 6.1.1.4'
N N 0.0061 0.0033 'International Tables Vol C Tables 4.2.6.8 and 6.1.1.4'
Cl Cl 0.1484 0.1585 'International Tables Vol C Tables 4.2.6.8 and 6.1.1.4'
Pd Pd -0.9988 1.0072 'International Tables Vol C Tables 4.2.6.8 and 6.1.1.4'

loop_
_geom_angle_atom_site_label_1
_geom_angle_atom_site_label_2
_geom_angle_atom_site_label_3
_geom_angle
_geom_angle_site_symmetry_1
_geom_angle_site_symmetry_3
_geom_angle_publ_flag
N1 Pd1 N2 91.25(16) . . ?
N1 Pd1 N5 94.48(17) . . ?
N2 Pd1 N5 173.66(17) . . ?
N1 Pd1 Cl1 176.96(12) . . ?
N2 Pd1 Cl1 91.78(13) . . ?
N5 Pd1 Cl1 82.50(13) . . ?
N1 Pd1 Pd2 129.33(11) . . ?
N2 Pd1 Pd2 134.87(13) . . ?
N5 Pd1 Pd2 41.19(12) . . ?
Cl1 Pd1 Pd2 47.80(4) . . ?
N4 Pd2 N3 90.64(19) . . ?
N4 Pd2 N5 173.58(17) . . ?
N3 Pd2 N5 95.51(18) . . ?
N4 Pd2 Cl1 91.24(15) . . ?
N3 Pd2 Cl1 174.17(12) . . ?
N5 Pd2 Cl1 82.46(13) . . ?
N4 Pd2 Pd1 132.69(13) . . ?
N3 Pd2 Pd1 127.93(13) . . ?
N5 Pd2 Pd1 41.14(11) . . ?
Cl1 Pd2 Pd1 47.81(4) . . ?
Pd2 Cl1 Pd1 84.39(6) . . ?
C2 N1 C6 119.9(4) . . ?
C2 N1 Pd1 123.8(3) . . ?
C6 N1 Pd1 116.3(3) . . ?
C4 N2 C12 119.1(4) . . ?
C4 N2 Pd1 123.3(3) . . ?
C12 N2 Pd1 117.4(3) . . ?
C19 N3 C23 117.8(4) . . ?
C19 N3 Pd2 123.8(4) . . ?
C23 N3 Pd2 118.3(3) . . ?
C21 N4 C29 118.2(5) . . ?
C21 N4 Pd2 124.1(4) . . ?
C29 N4 Pd2 117.7(4) . . ?
C35 N5 Pd1 114.9(3) . . ?
C35 N5 Pd2 114.4(3) . . ?
Pd1 N5 Pd2 97.67(17) . . ?
C2S C1S C6S 121.4(13) . . ?
N1 C2 C3 122.7(5) . . ?
N1 C2 C1 120.9(5) . . ?
C3 C2 C1 116.3(4) . . ?
C1S C2S C3S 120.8(12) . . ?
C4 C3 C2 127.8(5) . . ?
C2S C3S C4S 117.8(10) . . ?
N2 C4 C3 124.3(4) . . ?
N2 C4 C5 119.1(5) . . ?
C3 C4 C5 116.6(5) . . ?
C5S C4S C3S 120.1(11) . . ?
C4S C5S C6S 120.8(11) . . ?
C7 C6 C11 119.7(5) . . ?
C7 C6 N1 121.4(5) . . ?
C11 C6 N1 118.9(5) . . ?
C5S C6S C1S 118.1(11) . . ?
C6 C7 C8 119.6(5) . . ?
C9 C8 C7 120.3(6) . . ?
C8 C9 C10 120.2(5) . . ?
C9 C10 C11 119.9(6) . . ?
C10 C11 C6 120.3(5) . . ?
C13 C12 C17 117.5(5) . . ?
C13 C12 N2 122.0(5) . . ?
C17 C12 N2 120.5(5) . . ?
C14 C13 C12 121.6(6) . . ?
C13 C14 C15 120.4(6) . . ?
C14 C15 C16 119.6(6) . . ?
C15 C16 C17 120.1(6) . . ?
C16 C17 C12 120.8(5) . . ?
N3 C19 C20 123.7(5) . . ?
N3 C19 C18 119.7(6) . . ?
C20 C19 C18 116.5(5) . . ?
C19 C20 C21 127.4(5) . . ?
N4 C21 C20 123.0(6) . . ?
N4 C21 C22 120.6(6) . . ?
C20 C21 C22 116.3(6) . . ?
C24 C23 C28 118.8(5) . . ?
C24 C23 N3 121.7(5) . . ?
C28 C23 N3 119.5(5) . . ?
C23 C24 C25 120.2(5) . . ?
C26 C25 C24 120.5(6) . . ?
C25 C26 C27 119.9(6) . . ?
C26 C27 C28 121.0(6) . . ?
C27 C28 C23 119.5(6) . . ?
C30 C29 C34 118.3(6) . . ?
C30 C29 N4 121.5(5) . . ?
C34 C29 N4 120.1(6) . . ?
C29 C30 C31 120.4(6) . . ?
C32 C31 C30 120.7(7) . . ?
C31 C32 C33 119.6(7) . . ?
C32 C33 C34 120.5(6) . . ?
C33 C34 C29 120.4(6) . . ?
C36 C35 C40 117.5(5) . . ?
C36 C35 N5 121.2(5) . . ?
C40 C35 N5 121.3(4) . . ?
C35 C36 C37 121.3(5) . . ?
C36 C37 C38 121.8(5) . . ?
C39 C38 C37 115.9(5) . . ?
C39 C38 C41 121.2(5) . . ?
C37 C38 C41 122.8(5) . . ?
C40 C39 C38 123.4(5) . . ?
C39 C40 C35 120.1(5) . . ?
C44 C41 C38 111.0(5) . . ?
C44 C41 C42 107.9(6) . . ?
C38 C41 C42 111.8(5) . . ?
C44 C41 C43 109.4(5) . . ?
C38 C41 C43 108.8(5) . . ?
C42 C41 C43 107.9(6) . . ?

loop_
_geom_bond_atom_site_label_1
_geom_bond_atom_site_label_2
_geom_bond_distance
_geom_bond_site_symmetry_2
_geom_bond_publ_flag
Pd1 N1 2.002(4) . ?
Pd1 N2 2.028(4) . ?
Pd1 N5 2.072(4) . ?
Pd1 Cl1 2.3241(17) . ?
Pd1 Pd2 3.1218(5) . ?
Pd2 N4 2.004(5) . ?
Pd2 N3 2.011(4) . ?
Pd2 N5 2.075(4) . ?
Pd2 Cl1 2.3237(16) . ?
N1 C2 1.341(6) . ?
N1 C6 1.428(6) . ?
N2 C4 1.334(7) . ?
N2 C12 1.419(7) . ?
N3 C19 1.330(7) . ?
N3 C23 1.440(7) . ?
N4 C21 1.331(8) . ?
N4 C29 1.424(8) . ?
N5 C35 1.426(6) . ?
C1 C2 1.509(8) . ?
C1S C2S 1.268(14) . ?
C1S C6S 1.381(14) . ?
C2 C3 1.423(7) . ?
C2S C3S 1.384(15) . ?
C3 C4 1.368(8) . ?
C3S C4S 1.385(14) . ?
C4 C5 1.495(7) . ?
C4S C5S 1.291(13) . ?
C5S C6S 1.368(14) . ?
C6 C7 1.387(7) . ?
C6 C11 1.392(7) . ?
C7 C8 1.408(8) . ?
C8 C9 1.373(9) . ?
C9 C10 1.389(9) . ?
C10 C11 1.391(8) . ?
C12 C13 1.385(8) . ?
C12 C17 1.400(8) . ?
C13 C14 1.371(9) . ?
C14 C15 1.374(10) . ?
C15 C16 1.379(9) . ?
C16 C17 1.383(8) . ?
C18 C19 1.508(8) . ?
C19 C20 1.381(9) . ?
C20 C21 1.409(9) . ?
C21 C22 1.525(9) . ?
C23 C24 1.386(8) . ?
C23 C28 1.403(7) . ?
C24 C25 1.390(9) . ?
C25 C26 1.361(9) . ?
C26 C27 1.375(9) . ?
C27 C28 1.378(8) . ?
C29 C30 1.379(9) . ?
C29 C34 1.390(8) . ?
C30 C31 1.401(9) . ?
C31 C32 1.348(10) . ?
C32 C33 1.380(10) . ?
C33 C34 1.385(10) . ?
C35 C36 1.387(7) . ?
C35 C40 1.406(7) . ?
C36 C37 1.388(7) . ?
C37 C38 1.394(7) . ?
C38 C39 1.389(7) . ?
C38 C41 1.522(7) . ?
C39 C40 1.373(7) . ?
C41 C44 1.521(9) . ?
C41 C42 1.546(9) . ?
C41 C43 1.554(8) . ?
